data_2204794
loop_
_publ_author_name
'Li, Ting Bin'
'Yu, Wen Tao'
'Xu, Dong'
'Wang, Xin Qiang'
'Zhang, Guang Hui'

_publ_section_title
;
 Bis(tetraethylammonium)
 bis(2-thioxo-1,3-dithiole-4,5-dithiolato)cadmium(II)
;
_journal_issue 12
_journal_name_full 'Acta Crystallographica Section E'
_journal_page_first m1886
_journal_page_last m1888
_journal_paper_doi 10.1107/S1600536804029277
_journal_volume 60
_journal_year 2004
_chemical_formula_iupac '(C8 H20 N) [Cd (C3 S5)2]'
_chemical_formula_moiety '2C8 H20 N +, C6 Cd S10 2-'
_chemical_formula_sum 'C22 H40 Cd N2 S10'
_chemical_formula_weight 765.56
_chemical_name_systematic
;
Bis(tetraethylammonium) bis(2-thioxo-1,3-dithiole-4,5-dithiolato)cadmium(II)
;
_space_group_IT_number 14
_symmetry_cell_setting monoclinic
_symmetry_space_group_name_Hall '-P 2ybc'
_symmetry_space_group_name_H-M 'P 1 21/c 1'
_atom_sites_solution_hydrogens geom
_atom_sites_solution_primary direct
_atom_sites_solution_secondary difmap
_audit_creation_method SHELXTL
_cell_angle_alpha 90.00
_cell_angle_beta 90.860(16)
_cell_angle_gamma 90.00
_cell_formula_units_Z 4
_cell_length_a 9.9739(14)
_cell_length_b 20.116(2)
_cell_length_c 17.033(4)
_cell_measurement_reflns_used 35
_cell_measurement_temperature 293(2)
_cell_measurement_theta_max 12.49
_cell_measurement_theta_min 5.25
_cell_volume 3417.0(10)
_computing_cell_refinement XSCANS
_computing_data_collection 'XSCANS (Bruker,1996)'
_computing_data_reduction XSCANS
_computing_molecular_graphics SHELXTL
_computing_publication_material 'WinGX (Farrugia,1999)'
_computing_structure_refinement 'SHELXTL (Bruker, 1997)'
_computing_structure_solution 'SIR92 (Altomare,1993)'
_diffrn_ambient_temperature 293(2)
_diffrn_measured_fraction_theta_full 0.999
_diffrn_measured_fraction_theta_max 0.999
_diffrn_measurement_device_type 'Bruker P4'
_diffrn_measurement_method \w
_diffrn_radiation_monochromator graphite
_diffrn_radiation_source 'fine-focus sealed tube'
_diffrn_radiation_type MoK\a
_diffrn_radiation_wavelength 0.71073
_diffrn_reflns_av_R_equivalents 0.0196
_diffrn_reflns_av_sigmaI/netI 0.0316
_diffrn_reflns_limit_h_max 1
_diffrn_reflns_limit_h_min -11
_diffrn_reflns_limit_k_max 1
_diffrn_reflns_limit_k_min -23
_diffrn_reflns_limit_l_max 20
_diffrn_reflns_limit_l_min -20
_diffrn_reflns_number 7577
_diffrn_reflns_theta_full 25.00
_diffrn_reflns_theta_max 25.00
_diffrn_reflns_theta_min 2.02
_diffrn_standards_decay_% 0.1
_diffrn_standards_interval_count 97
_diffrn_standards_number 3
_exptl_absorpt_coefficient_mu 1.266
_exptl_absorpt_correction_T_max 0.620
_exptl_absorpt_correction_T_min 0.573
_exptl_absorpt_correction_type empirical
_exptl_absorpt_process_details '(XSCANS; Bruker, 1996)'
_exptl_crystal_colour 'dark red'
_exptl_crystal_density_diffrn 1.488
_exptl_crystal_density_method 'not measured'
_exptl_crystal_description prism
_exptl_crystal_F_000 1576
_exptl_crystal_size_max 0.42
_exptl_crystal_size_mid 0.40
_exptl_crystal_size_min 0.38
_refine_diff_density_max 0.826
_refine_diff_density_min -0.368
_refine_ls_extinction_coef 0.0063(3)
_refine_ls_extinction_expression Fc^*^=kFc[1+0.001xFc^2^\l^3^/sin(2\q)]^-1/4^
_refine_ls_extinction_method SHELXL97
_refine_ls_goodness_of_fit_ref 1.015
_refine_ls_hydrogen_treatment constr
_refine_ls_matrix_type full
_refine_ls_number_parameters 317
_refine_ls_number_reflns 6017
_refine_ls_number_restraints 6
_refine_ls_restrained_S_all 1.018
_refine_ls_R_factor_all 0.0555
_refine_ls_R_factor_gt 0.0376
_refine_ls_shift/su_max 0.002
_refine_ls_shift/su_mean 0.000
_refine_ls_structure_factor_coef Fsqd
_refine_ls_weighting_details 'calc w = 1/[\s^2^(Fo^2^)+(0.0398P)^2^+3.2613P] where P = (Fo^2^+2Fc^2^)/3'
_refine_ls_weighting_scheme calc
_refine_ls_wR_factor_gt 0.0874
_refine_ls_wR_factor_ref 0.0949
_reflns_number_gt 4621
_reflns_number_total 6020
_reflns_threshold_expression I>2\s(I)
_cod_data_source_file sj6018.cif
_cod_data_source_block I
_cod_depositor_comments
;
The following automatic conversions were performed:
'_geom_bond_publ_flag' value 'Y' changed to 'y' according to
'/home/saulius/struct/CIF-dictionaries/cif_core.dic' dictionary named
'cif_core.dic' version 2.4.1 from 2010-06-29 (20
times).

'_geom_bond_publ_flag' value 'N' changed to 'n' according to
'/home/saulius/struct/CIF-dictionaries/cif_core.dic' dictionary named
'cif_core.dic' version 2.4.1 from 2010-06-29 (56
times).

'_geom_angle_publ_flag' value 'Y' changed to 'y' according to
'/home/saulius/struct/CIF-dictionaries/cif_core.dic' dictionary named
'cif_core.dic' version 2.4.1 from 2010-06-29 (32
times).

'_geom_angle_publ_flag' value 'N' changed to 'n' according to
'/home/saulius/struct/CIF-dictionaries/cif_core.dic' dictionary named
'cif_core.dic' version 2.4.1 from 2010-06-29 (108
times).

'_geom_torsion_publ_flag' value 'Y' changed to 'y' according to
'/home/saulius/struct/CIF-dictionaries/cif_core.dic' dictionary named
'cif_core.dic' version 2.4.1 from 2010-06-29 (44
times).

'_geom_torsion_publ_flag' value 'N' changed to 'n' according to
'/home/saulius/struct/CIF-dictionaries/cif_core.dic' dictionary named
'cif_core.dic' version 2.4.1 from 2010-06-29 (24 times).

Automatic conversion script
Id: cif_fix_enum 1527 2010-12-29 10:47:43Z saulius 

The following automatic conversions were performed:

'_geom_bond_publ_flag' value 'Y' changed to 'y' according to
/home/saulius/struct/CIF-dictionaries/cif_core.dic dictionary named
'cif_core.dic' version 2.4.1 from 2010-06-29 (20
times).

'_geom_bond_publ_flag' value 'N' changed to 'n' according to
/home/saulius/struct/CIF-dictionaries/cif_core.dic dictionary named
'cif_core.dic' version 2.4.1 from 2010-06-29 (56
times).

'_geom_angle_publ_flag' value 'Y' changed to 'y' according
to /home/saulius/struct/CIF-dictionaries/cif_core.dic dictionary
named 'cif_core.dic' version 2.4.1 from 2010-06-29 (32
times).

'_geom_angle_publ_flag' value 'N' changed to 'n' according
to /home/saulius/struct/CIF-dictionaries/cif_core.dic dictionary
named 'cif_core.dic' version 2.4.1 from 2010-06-29 (108
times).

'_geom_torsion_publ_flag' value 'Y' changed to 'y' according
to /home/saulius/struct/CIF-dictionaries/cif_core.dic dictionary
named 'cif_core.dic' version 2.4.1 from 2010-06-29 (44
times).

'_geom_torsion_publ_flag' value 'N' changed to 'n' according
to /home/saulius/struct/CIF-dictionaries/cif_core.dic dictionary
named 'cif_core.dic' version 2.4.1 from 2010-06-29 (24 times).

Automatic conversion script
Id: cif_fix_values 1715 2011-07-08 13:25:40Z adriana 
;
_cod_original_sg_symbol_H-M 'P 21/c'
_cod_database_code 2204794

loop_
_symmetry_equiv_pos_as_xyz
'x, y, z'
'-x, y+1/2, -z+1/2'
'-x, -y, -z'
'x, -y-1/2, z-1/2'

loop_
_atom_site_label
_atom_site_fract_x
_atom_site_fract_y
_atom_site_fract_z
_atom_site_U_iso_or_equiv
_atom_site_adp_type
_atom_site_calc_flag
_atom_site_refinement_flags
_atom_site_occupancy
_atom_site_type_symbol
C1 0.8452(4) 0.5165(2) 0.6067(2) 0.0543(10) Uani d . 1 C
C2 0.7130(4) 0.62379(18) 0.6503(2) 0.0483(9) Uani d . 1 C
C3 0.6748(4) 0.61348(19) 0.5750(2) 0.0471(9) Uani d . 1 C
C4 0.3269(4) 0.87814(18) 0.5993(2) 0.0436(9) Uani d . 1 C
C5 0.2568(4) 0.84172(19) 0.6517(2) 0.0492(9) Uani d . 1 C
C6 0.1046(4) 0.9454(2) 0.6225(2) 0.0544(10) Uani d . 1 C
C7 0.4650(7) 0.5224(3) 0.7824(3) 0.111(2) Uani d U 1 C
H7A 0.5352 0.4939 0.8035 0.134 Uiso calc R 1 H
H7B 0.5085 0.5573 0.7529 0.134 Uiso calc R 1 H
C8 0.3968(8) 0.5534(4) 0.8485(4) 0.153(3) Uani d U 1 C
H8A 0.4608 0.5774 0.8802 0.230 Uiso calc R 1 H
H8B 0.3553 0.5196 0.8797 0.230 Uiso calc R 1 H
H8C 0.3294 0.5835 0.8290 0.230 Uiso calc R 1 H
C9 0.2632(5) 0.5191(3) 0.6954(3) 0.0856(15) Uani d U 1 C
H9A 0.2138 0.4895 0.6606 0.103 Uiso calc R 1 H
H9B 0.2058 0.5288 0.7394 0.103 Uiso calc R 1 H
C10 0.2859(6) 0.5818(3) 0.6528(4) 0.103(2) Uani d U 1 C
H10A 0.2012 0.6002 0.6363 0.155 Uiso calc R 1 H
H10B 0.3396 0.5733 0.6076 0.155 Uiso calc R 1 H
H10C 0.3315 0.6127 0.6868 0.155 Uiso calc R 1 H
C11 0.3300(6) 0.4212(3) 0.7702(3) 0.0955(17) Uani d DU 1 C
H11A 0.4054 0.4001 0.7968 0.115 Uiso calc R 1 H
H11B 0.2694 0.4366 0.8103 0.115 Uiso calc R 1 H
C12 0.2586(6) 0.3695(3) 0.7221(4) 0.112(2) Uani d D 1 C
H12A 0.2308 0.3338 0.7555 0.168 Uiso calc R 1 H
H12B 0.3179 0.3525 0.6829 0.168 Uiso calc R 1 H
H12C 0.1813 0.3889 0.6969 0.168 Uiso calc R 1 H
C13 0.4683(5) 0.4611(3) 0.6582(3) 0.0819(15) Uani d . 1 C
H13A 0.4103 0.4409 0.6187 0.098 Uiso calc R 1 H
H13B 0.5067 0.5007 0.6351 0.098 Uiso calc R 1 H
C14 0.5792(5) 0.4140(3) 0.6761(3) 0.0871(16) Uani d . 1 C
H14A 0.6267 0.4043 0.6289 0.131 Uiso calc R 1 H
H14B 0.5429 0.3736 0.6970 0.131 Uiso calc R 1 H
H14C 0.6395 0.4335 0.7140 0.131 Uiso calc R 1 H
C15 0.1583(4) 0.7836(2) 0.4547(2) 0.0612(11) Uani d . 1 C
H15A 0.1856 0.8246 0.4296 0.073 Uiso calc R 1 H
H15B 0.1719 0.7892 0.5108 0.073 Uiso calc R 1 H
C16 0.2482(5) 0.7288(3) 0.4274(3) 0.0947(18) Uani d . 1 C
H16A 0.3397 0.7397 0.4401 0.142 Uiso calc R 1 H
H16B 0.2381 0.7236 0.3716 0.142 Uiso calc R 1 H
H16C 0.2244 0.6881 0.4530 0.142 Uiso calc R 1 H
C17 -0.0382(5) 0.7111(2) 0.4789(3) 0.0758(14) Uani d . 1 C
H17A -0.1330 0.7057 0.4669 0.091 Uiso calc R 1 H
H17B 0.0082 0.6733 0.4566 0.091 Uiso calc R 1 H
C18 -0.0192(6) 0.7089(3) 0.5670(3) 0.104(2) Uani d . 1 C
H18A -0.0530 0.6676 0.5868 0.156 Uiso calc R 1 H
H18B -0.0671 0.7451 0.5903 0.156 Uiso calc R 1 H
H18C 0.0745 0.7127 0.5800 0.156 Uiso calc R 1 H
C19 -0.0166(5) 0.7661(2) 0.3517(3) 0.0688(13) Uani d . 1 C
H19A 0.0262 0.7255 0.3341 0.083 Uiso calc R 1 H
H19B -0.1124 0.7607 0.3434 0.083 Uiso calc R 1 H
C20 0.0295(6) 0.8214(3) 0.3020(3) 0.0878(17) Uani d . 1 C
H20A 0.0079 0.8119 0.2480 0.132 Uiso calc R 1 H
H20B 0.1247 0.8264 0.3082 0.132 Uiso calc R 1 H
H20C -0.0143 0.8617 0.3174 0.132 Uiso calc R 1 H
C21 -0.0609(5) 0.8345(2) 0.4703(3) 0.0703(13) Uani d . 1 C
H21A -0.0440 0.8370 0.5264 0.084 Uiso calc R 1 H
H21B -0.0216 0.8737 0.4468 0.084 Uiso calc R 1 H
C22 -0.2094(6) 0.8365(3) 0.4560(4) 0.113(2) Uani d . 1 C
H22A -0.2453 0.8766 0.4778 0.169 Uiso calc R 1 H
H22B -0.2503 0.7988 0.4805 0.169 Uiso calc R 1 H
H22C -0.2278 0.8354 0.4005 0.169 Uiso calc R 1 H
N1 0.3826(3) 0.48223(17) 0.72616(18) 0.0526(8) Uani d U 1 N
N2 0.0103(3) 0.77346(15) 0.43861(19) 0.0502(8) Uani d . 1 N
S1 0.94392(13) 0.45092(6) 0.60200(9) 0.0791(4) Uani d . 1 S
S2 0.82566(11) 0.56490(5) 0.68888(6) 0.0581(3) Uani d . 1 S
S3 0.74790(12) 0.54445(6) 0.52998(6) 0.0615(3) Uani d . 1 S
S4 0.66730(13) 0.68796(6) 0.71259(7) 0.0680(3) Uani d . 1 S
S5 0.56884(12) 0.66058(6) 0.51522(6) 0.0642(3) Uani d . 1 S
S6 0.47966(11) 0.85972(5) 0.55655(6) 0.0562(3) Uani d . 1 S
S7 0.29622(13) 0.76468(6) 0.69181(8) 0.0714(4) Uani d . 1 S
S8 0.24853(11) 0.95207(5) 0.56918(6) 0.0557(3) Uani d . 1 S
S9 0.10391(11) 0.87560(6) 0.67969(7) 0.0607(3) Uani d . 1 S
S10 -0.02195(13) 0.99874(7) 0.61780(9) 0.0816(4) Uani d . 1 S
Cd1 0.50881(3) 0.745628(15) 0.617380(18) 0.05502(13) Uani d . 1 Cd

loop_
_atom_site_aniso_label
_atom_site_aniso_U_11
_atom_site_aniso_U_22
_atom_site_aniso_U_33
_atom_site_aniso_U_12
_atom_site_aniso_U_13
_atom_site_aniso_U_23
C1 0.046(2) 0.047(2) 0.069(3) 0.0019(19) -0.003(2) -0.002(2)
C2 0.046(2) 0.042(2) 0.056(2) 0.0029(18) -0.0074(18) -0.0020(18)
C3 0.045(2) 0.049(2) 0.047(2) 0.0080(18) -0.0033(17) -0.0040(18)
C4 0.044(2) 0.040(2) 0.047(2) 0.0059(17) -0.0032(17) -0.0041(17)
C5 0.056(2) 0.045(2) 0.047(2) 0.0051(19) 0.0049(18) -0.0035(17)
C6 0.060(3) 0.045(2) 0.058(2) 0.006(2) 0.006(2) -0.0059(19)
C7 0.122(5) 0.116(5) 0.095(4) -0.013(4) -0.027(4) -0.029(4)
C8 0.149(7) 0.199(9) 0.112(5) 0.015(6) 0.004(5) -0.083(6)
C9 0.081(3) 0.076(3) 0.099(4) 0.015(3) -0.007(3) 0.001(3)
C10 0.118(5) 0.058(3) 0.133(5) 0.016(3) 0.013(4) 0.024(3)
C11 0.102(4) 0.096(4) 0.089(4) 0.000(3) 0.004(3) 0.024(3)
C12 0.084(4) 0.064(3) 0.187(7) -0.016(3) -0.004(4) 0.026(4)
C13 0.086(4) 0.081(4) 0.079(3) 0.002(3) 0.009(3) -0.005(3)
C14 0.068(3) 0.081(4) 0.113(4) 0.017(3) 0.000(3) -0.005(3)
C15 0.060(3) 0.072(3) 0.052(2) -0.011(2) -0.009(2) -0.001(2)
C16 0.062(3) 0.129(5) 0.093(4) 0.027(3) -0.014(3) -0.003(4)
C17 0.072(3) 0.050(3) 0.105(4) -0.013(2) -0.004(3) 0.008(3)
C18 0.117(5) 0.094(4) 0.101(4) -0.021(4) 0.004(4) 0.040(4)
C19 0.067(3) 0.074(3) 0.065(3) 0.020(2) -0.018(2) -0.022(2)
C20 0.104(4) 0.110(4) 0.050(3) 0.032(4) 0.002(3) 0.001(3)
C21 0.090(4) 0.048(3) 0.073(3) 0.011(2) 0.022(3) -0.005(2)
C22 0.081(4) 0.110(5) 0.149(6) 0.036(4) 0.040(4) 0.005(4)
N1 0.0493(19) 0.058(2) 0.0499(18) -0.0028(16) -0.0030(15) -0.0024(16)
N2 0.0514(19) 0.0406(17) 0.059(2) -0.0005(15) -0.0012(16) -0.0080(15)
S1 0.0653(8) 0.0580(7) 0.1136(10) 0.0216(6) -0.0107(7) -0.0095(7)
S2 0.0609(7) 0.0502(6) 0.0628(6) 0.0076(5) -0.0164(5) -0.0018(5)
S3 0.0655(7) 0.0606(7) 0.0582(6) 0.0195(6) -0.0053(5) -0.0135(5)
S4 0.0821(8) 0.0637(7) 0.0578(6) 0.0230(6) -0.0191(6) -0.0171(5)
S5 0.0729(8) 0.0689(7) 0.0505(6) 0.0265(6) -0.0133(5) -0.0090(5)
S6 0.0506(6) 0.0568(6) 0.0615(6) 0.0076(5) 0.0106(5) 0.0086(5)
S7 0.0814(8) 0.0552(7) 0.0784(8) 0.0181(6) 0.0281(7) 0.0207(6)
S8 0.0560(6) 0.0464(6) 0.0649(6) 0.0070(5) 0.0059(5) 0.0074(5)
S9 0.0618(7) 0.0564(6) 0.0644(7) 0.0109(5) 0.0204(5) 0.0028(5)
S10 0.0716(8) 0.0654(8) 0.1084(10) 0.0272(6) 0.0183(8) 0.0080(7)
Cd1 0.0562(2) 0.04846(19) 0.0604(2) 0.01214(15) -0.00117(14) -0.00392(14)

loop_
_atom_type_symbol
_atom_type_description
_atom_type_scat_dispersion_real
_atom_type_scat_dispersion_imag
_atom_type_scat_source
C C 0.0033 0.0016 'International Tables Vol C Tables 4.2.6.8 and 6.1.1.4'
H H 0.0000 0.0000 'International Tables Vol C Tables 4.2.6.8 and 6.1.1.4'
N N 0.0061 0.0033 'International Tables Vol C Tables 4.2.6.8 and 6.1.1.4'
S S 0.1246 0.1234 'International Tables Vol C Tables 4.2.6.8 and 6.1.1.4'
Cd Cd -0.8075 1.2024 'International Tables Vol C Tables 4.2.6.8 and 6.1.1.4'

loop_
_geom_angle_atom_site_label_1
_geom_angle_atom_site_label_2
_geom_angle_atom_site_label_3
_geom_angle
_geom_angle_publ_flag
S1 C1 S3 123.9(3) y
S1 C1 S2 124.6(3) y
S3 C1 S2 111.5(2) y
C3 C2 S4 128.5(3) y
C3 C2 S2 115.0(3) y
S4 C2 S2 116.5(2) y
C2 C3 S5 129.4(3) y
C2 C3 S3 115.1(3) y
S5 C3 S3 115.5(2) y
C5 C4 S6 128.6(3) y
C5 C4 S8 114.8(3) y
S6 C4 S8 116.6(2) y
C4 C5 S7 128.7(3) y
C4 C5 S9 115.5(3) y
S7 C5 S9 115.8(2) y
S10 C6 S9 123.4(3) y
S10 C6 S8 124.5(3) y
S9 C6 S8 112.2(2) y
C8 C7 N1 117.8(6) n
C8 C7 H7A 107.9 n
N1 C7 H7A 107.9 n
C8 C7 H7B 107.9 n
N1 C7 H7B 107.9 n
H7A C7 H7B 107.2 n
C7 C8 H8A 109.5 n
C7 C8 H8B 109.5 n
H8A C8 H8B 109.5 n
C7 C8 H8C 109.5 n
H8A C8 H8C 109.5 n
H8B C8 H8C 109.5 n
C10 C9 N1 118.1(5) n
C10 C9 H9A 107.8 n
N1 C9 H9A 107.8 n
C10 C9 H9B 107.8 n
N1 C9 H9B 107.8 n
H9A C9 H9B 107.1 n
C9 C10 H10A 109.5 n
C9 C10 H10B 109.5 n
H10A C10 H10B 109.5 n
C9 C10 H10C 109.5 n
H10A C10 H10C 109.5 n
H10B C10 H10C 109.5 n
C12 C11 N1 116.8(4) n
C12 C11 H11A 108.1 n
N1 C11 H11A 108.1 n
C12 C11 H11B 108.1 n
N1 C11 H11B 108.1 n
H11A C11 H11B 107.3 n
C11 C12 H12A 109.5 n
C11 C12 H12B 109.5 n
H12A C12 H12B 109.5 n
C11 C12 H12C 109.5 n
H12A C12 H12C 109.5 n
H12B C12 H12C 109.5 n
C14 C13 N1 116.8(4) n
C14 C13 H13A 108.1 n
N1 C13 H13A 108.1 n
C14 C13 H13B 108.1 n
N1 C13 H13B 108.1 n
H13A C13 H13B 107.3 n
C13 C14 H14A 109.5 n
C13 C14 H14B 109.5 n
H14A C14 H14B 109.5 n
C13 C14 H14C 109.5 n
H14A C14 H14C 109.5 n
H14B C14 H14C 109.5 n
C16 C15 N2 115.6(4) n
C16 C15 H15A 108.4 n
N2 C15 H15A 108.4 n
C16 C15 H15B 108.4 n
N2 C15 H15B 108.4 n
H15A C15 H15B 107.4 n
C15 C16 H16A 109.5 n
C15 C16 H16B 109.5 n
H16A C16 H16B 109.5 n
C15 C16 H16C 109.5 n
H16A C16 H16C 109.5 n
H16B C16 H16C 109.5 n
C18 C17 N2 116.0(4) n
C18 C17 H17A 108.3 n
N2 C17 H17A 108.3 n
C18 C17 H17B 108.3 n
N2 C17 H17B 108.3 n
H17A C17 H17B 107.4 n
C17 C18 H18A 109.5 n
C17 C18 H18B 109.5 n
H18A C18 H18B 109.5 n
C17 C18 H18C 109.5 n
H18A C18 H18C 109.5 n
H18B C18 H18C 109.5 n
C20 C19 N2 115.9(4) n
C20 C19 H19A 108.3 n
N2 C19 H19A 108.3 n
C20 C19 H19B 108.3 n
N2 C19 H19B 108.3 n
H19A C19 H19B 107.4 n
C19 C20 H20A 109.5 n
C19 C20 H20B 109.5 n
H20A C20 H20B 109.5 n
C19 C20 H20C 109.5 n
H20A C20 H20C 109.5 n
H20B C20 H20C 109.5 n
C22 C21 N2 115.4(4) n
C22 C21 H21A 108.4 n
N2 C21 H21A 108.4 n
C22 C21 H21B 108.4 n
N2 C21 H21B 108.4 n
H21A C21 H21B 107.5 n
C21 C22 H22A 109.5 n
C21 C22 H22B 109.5 n
H22A C22 H22B 109.5 n
C21 C22 H22C 109.5 n
H22A C22 H22C 109.5 n
H22B C22 H22C 109.5 n
C7 N1 C9 112.7(4) n
C7 N1 C13 109.4(4) n
C9 N1 C13 109.2(4) n
C7 N1 C11 108.0(4) n
C9 N1 C11 107.0(4) n
C13 N1 C11 110.5(4) n
C19 N2 C15 110.5(3) n
C19 N2 C17 108.1(3) n
C15 N2 C17 110.3(3) n
C19 N2 C21 110.5(3) n
C15 N2 C21 106.7(3) n
C17 N2 C21 110.8(3) n
C1 S2 C2 99.07(19) y
C1 S3 C3 99.28(19) y
C2 S4 Cd1 96.70(13) y
C3 S5 Cd1 96.57(13) y
C4 S6 Cd1 96.74(13) y
C5 S7 Cd1 97.19(14) y
C6 S8 C4 98.68(19) y
C6 S9 C5 98.9(2) y
S7 Cd1 S5 131.48(5) y
S7 Cd1 S4 105.67(4) y
S5 Cd1 S4 88.78(4) y
S7 Cd1 S6 88.61(4) y
S5 Cd1 S6 111.09(4) y
S4 Cd1 S6 138.13(4) y

loop_
_geom_bond_atom_site_label_1
_geom_bond_atom_site_label_2
_geom_bond_distance
_geom_bond_publ_flag
C1 S1 1.649(4) y
C1 S3 1.711(4) y
C1 S2 1.718(4) y
C2 C3 1.349(5) y
C2 S4 1.736(4) y
C2 S2 1.753(4) y
C3 S5 1.737(4) y
C3 S3 1.750(4) y
C4 C5 1.356(5) y
C4 S6 1.739(4) y
C4 S8 1.753(4) y
C5 S7 1.737(4) y
C5 S9 1.743(4) y
C6 S10 1.658(4) y
C6 S9 1.708(4) y
C6 S8 1.715(4) y
C7 C8 1.464(8) n
C7 N1 1.490(6) n
C7 H7A 0.9700 n
C7 H7B 0.9700 n
C8 H8A 0.9600 n
C8 H8B 0.9600 n
C8 H8C 0.9600 n
C9 C10 1.473(7) n
C9 N1 1.492(6) n
C9 H9A 0.9700 n
C9 H9B 0.9700 n
C10 H10A 0.9600 n
C10 H10B 0.9600 n
C10 H10C 0.9600 n
C11 C12 1.498(9) n
C11 N1 1.535(6) n
C11 H11A 0.9700 n
C11 H11B 0.9700 n
C12 H12A 0.9600 n
C12 H12B 0.9600 n
C12 H12C 0.9600 n
C13 C14 1.484(7) n
C13 N1 1.511(6) n
C13 H13A 0.9700 n
C13 H13B 0.9700 n
C14 H14A 0.9600 n
C14 H14B 0.9600 n
C14 H14C 0.9600 n
C15 C16 1.499(7) n
C15 N2 1.511(5) n
C15 H15A 0.9700 n
C15 H15B 0.9700 n
C16 H16A 0.9600 n
C16 H16B 0.9600 n
C16 H16C 0.9600 n
C17 C18 1.510(7) n
C17 N2 1.513(5) n
C17 H17A 0.9700 n
C17 H17B 0.9700 n
C18 H18A 0.9600 n
C18 H18B 0.9600 n
C18 H18C 0.9600 n
C19 C20 1.475(7) n
C19 N2 1.508(5) n
C19 H19A 0.9700 n
C19 H19B 0.9700 n
C20 H20A 0.9600 n
C20 H20B 0.9600 n
C20 H20C 0.9600 n
C21 C22 1.498(7) n
C21 N2 1.522(5) n
C21 H21A 0.9700 n
C21 H21B 0.9700 n
C22 H22A 0.9600 n
C22 H22B 0.9600 n
C22 H22C 0.9600 n
S4 Cd1 2.5293(12) y
S5 Cd1 2.5189(12) y
S6 Cd1 2.5330(11) y
S7 Cd1 2.5162(13) y

loop_
_geom_torsion_atom_site_label_1
_geom_torsion_atom_site_label_2
_geom_torsion_atom_site_label_3
_geom_torsion_atom_site_label_4
_geom_torsion
_geom_torsion_publ_flag
S4 C2 C3 S5 0.4(6) y
S2 C2 C3 S5 -178.5(2) y
S4 C2 C3 S3 177.6(2) y
S2 C2 C3 S3 -1.3(4) y
S6 C4 C5 S7 -0.8(6) y
S8 C4 C5 S7 176.9(2) y
S6 C4 C5 S9 -178.4(2) y
S8 C4 C5 S9 -0.7(4) y
C8 C7 N1 C9 52.3(8) n
C8 C7 N1 C13 173.9(6) n
C8 C7 N1 C11 -65.7(8) n
C10 C9 N1 C7 59.2(6) n
C10 C9 N1 C13 -62.6(6) n
C10 C9 N1 C11 177.7(5) n
C14 C13 N1 C7 66.4(6) n
C14 C13 N1 C9 -169.8(4) n
C14 C13 N1 C11 -52.4(6) n
C12 C11 N1 C7 -172.6(5) n
C12 C11 N1 C9 65.8(6) n
C12 C11 N1 C13 -53.0(6) n
C20 C19 N2 C15 -56.8(5) n
C20 C19 N2 C17 -177.6(4) n
C20 C19 N2 C21 61.1(5) n
C16 C15 N2 C19 -59.4(5) n
C16 C15 N2 C17 60.0(5) n
C16 C15 N2 C21 -179.6(4) n
C18 C17 N2 C19 179.7(4) n
C18 C17 N2 C15 58.9(6) n
C18 C17 N2 C21 -59.0(6) n
C22 C21 N2 C19 56.4(5) n
C22 C21 N2 C15 176.5(4) n
C22 C21 N2 C17 -63.4(5) n
S1 C1 S2 C2 178.7(3) y
S3 C1 S2 C2 -1.7(3) y
C3 C2 S2 C1 1.9(4) y
S4 C2 S2 C1 -177.1(2) y
S1 C1 S3 C3 -179.3(3) y
S2 C1 S3 C3 1.2(3) y
C2 C3 S3 C1 0.1(4) y
S5 C3 S3 C1 177.7(2) y
C3 C2 S4 Cd1 2.1(4) y
S2 C2 S4 Cd1 -179.0(2) y
C2 C3 S5 Cd1 -2.6(4) y
S3 C3 S5 Cd1 -179.8(2) y
C5 C4 S6 Cd1 3.3(4) y
S8 C4 S6 Cd1 -174.26(18) y
C4 C5 S7 Cd1 -2.4(4) y
S9 C5 S7 Cd1 175.18(19) y
S10 C6 S8 C4 -176.6(3) y
S9 C6 S8 C4 1.7(3) y
C5 C4 S8 C6 -0.6(3) y
S6 C4 S8 C6 177.3(2) y
S10 C6 S9 C5 176.3(3) y
S8 C6 S9 C5 -2.0(3) y
C4 C5 S9 C6 1.7(3) y
S7 C5 S9 C6 -176.2(2) y
C5 S7 Cd1 S5 -114.31(14) y
C5 S7 Cd1 S4 143.07(14) y
C5 S7 Cd1 S6 3.00(14) y
C3 S5 Cd1 S7 -107.34(14) y
C3 S5 Cd1 S4 2.64(14) y
C3 S5 Cd1 S6 144.83(14) y
C2 S4 Cd1 S7 130.47(14) y
C2 S4 Cd1 S5 -2.54(14) y
C2 S4 Cd1 S6 -123.56(14) y
C4 S6 Cd1 S7 -3.24(13) y
C4 S6 Cd1 S5 131.25(13) y
C4 S6 Cd1 S4 -115.43(13) y
